data_1572107
loop_
_publ_author_name
'Jenek, Niko A.'
'Helbig, Andreas'
'Boyt, Stuart M.'
'Kaur, Mandeep'
'Sanderson, Hugh J.'
'Reeksting, Shaun B.'
'Kociok-K&#xf6;hn, Gabriele'
'Helten, Holger'
'Hintermair, Ulrich'

_publ_section_title
;
 Understanding and tuning the electronic structure of pentalenides.
;
_journal_issue 32
_journal_name_full 'Chemical science'
_journal_page_first 12765
_journal_page_last 12779
_journal_paper_doi 10.1039/d3sc04622b
_journal_volume 15
_journal_year 2024
_chemical_formula_moiety 'C48 H42 O2 Rh2, 2(C4 H8 O)'
_chemical_formula_sum 'C56 H58 O4 Rh2'
_chemical_formula_weight 1000.84
_space_group_crystal_system monoclinic
_space_group_IT_number 14
_space_group_name_Hall '-P 2ybc'
_space_group_name_H-M_alt 'P 1 21/c 1'
_atom_sites_solution_hydrogens geom
_atom_sites_solution_primary dual
_audit_creation_method SHELXL-2019/3
_audit_update_record
;
2024-04-15 deposited with the CCDC.	2024-07-02 downloaded from the CCDC.
;
_cell_angle_alpha 90
_cell_angle_beta 100.8567(7)
_cell_angle_gamma 90
_cell_formula_units_Z 4
_cell_length_a 10.36315(7)
_cell_length_b 23.53932(17)
_cell_length_c 18.81353(15)
_cell_measurement_reflns_used 22717
_cell_measurement_temperature 150(2)
_cell_measurement_theta_max 72.7480
_cell_measurement_theta_min 4.7300
_cell_volume 4507.26(6)
_computing_cell_refinement 'CrysAlisPro 1.171.43.104a (Rigaku OD, 2023)'
_computing_data_collection 'CrysAlisPro system (CCD 43.104a (release 22-12-2023))'
_computing_data_reduction 'CrysAlisPro 1.171.43.104a (Rigaku OD, 2023)'
_computing_molecular_graphics 'ORTEP3 for Windows - Farrugia, L. J. J. Appl. Crystallogr. 1997, 30, 565'
_computing_publication_material
;
 'WinGX publication routines, Farrugia, 
 L. J., J. Appl. Crystallogr., 1999, 32, 837-838
;
_computing_structure_refinement
;
 SHELXL-2019/2 (Sheldrick, 2019)
 Sheldrick GM (2008) Acta Crystallogr A64:112--122 and 
 C. B. H\"ubschle, G. M. Sheldrick and B. Dittrich
 ShelXle: a Qt graphical user interface for SHELXL
 J. Appl. Cryst., 44, (2011) 1281-1284.
;
_computing_structure_solution 'SHELXT 2018/2 (Sheldrick, 2018)'
_diffrn_ambient_environment N~2~
_diffrn_ambient_temperature 150.00(10)
_diffrn_detector 'CCD plate'
_diffrn_detector_area_resol_mean 8.1150
_diffrn_detector_type EosS2
_diffrn_measured_fraction_theta_full 1.000
_diffrn_measured_fraction_theta_max 0.995
_diffrn_measurement_device 'four-circle diffractometer'
_diffrn_measurement_device_type 'SuperNova, Dual, Cu at home/near, EosS2'
_diffrn_measurement_method '\w scans'
_diffrn_radiation_monochromator mirror
_diffrn_radiation_probe x-ray
_diffrn_radiation_type 'Cu K\a'
_diffrn_radiation_wavelength 1.54184
_diffrn_reflns_av_R_equivalents 0.0383
_diffrn_reflns_av_unetI/netI 0.0275
_diffrn_reflns_Laue_measured_fraction_full 1.000
_diffrn_reflns_Laue_measured_fraction_max 0.995
_diffrn_reflns_limit_h_max 12
_diffrn_reflns_limit_h_min -10
_diffrn_reflns_limit_k_max 29
_diffrn_reflns_limit_k_min -28
_diffrn_reflns_limit_l_max 23
_diffrn_reflns_limit_l_min -23
_diffrn_reflns_number 44939
_diffrn_reflns_point_group_measured_fraction_full 1.000
_diffrn_reflns_point_group_measured_fraction_max 0.995
_diffrn_reflns_theta_full 67.684
_diffrn_reflns_theta_max 72.853
_diffrn_reflns_theta_min 3.756
_diffrn_source 'micro-focus sealed X-ray tube'
_diffrn_source_type 'SuperNova (Cu) X-ray Source'
_exptl_absorpt_coefficient_mu 6.291
_exptl_absorpt_correction_T_max 1.00000
_exptl_absorpt_correction_T_min 0.74321
_exptl_absorpt_correction_type multi-scan
_exptl_absorpt_process_details
;
CrysAlisPro 1.171.43.104a (Rigaku Oxford Diffraction, 2023)
Empirical absorption correction using spherical harmonics,
implemented in SCALE3 ABSPACK scaling algorithm.
;
_exptl_crystal_colour yellow
_exptl_crystal_density_diffrn 1.475
_exptl_crystal_description prism
_exptl_crystal_F_000 2064
_exptl_crystal_size_max 0.210
_exptl_crystal_size_mid 0.090
_exptl_crystal_size_min 0.030
_refine_diff_density_max 0.937
_refine_diff_density_min -0.464
_refine_diff_density_rms 0.072
_refine_ls_extinction_method none
_refine_ls_goodness_of_fit_ref 1.105
_refine_ls_hydrogen_treatment constr
_refine_ls_matrix_type full
_refine_ls_number_parameters 617
_refine_ls_number_reflns 8939
_refine_ls_number_restraints 0
_refine_ls_restrained_S_all 1.105
_refine_ls_R_factor_all 0.0335
_refine_ls_R_factor_gt 0.0306
_refine_ls_shift/su_max 0.002
_refine_ls_shift/su_mean 0.000
_refine_ls_structure_factor_coef Fsqd
_refine_ls_weighting_details 'w=1/[\s^2^(Fo^2^)+(0.0311P)^2^+5.2308P] where P=(Fo^2^+2Fc^2^)/3'
_refine_ls_weighting_scheme calc
_refine_ls_wR_factor_gt 0.0736
_refine_ls_wR_factor_ref 0.0751
_reflns_Friedel_coverage 0.000
_reflns_number_gt 8364
_reflns_number_total 8939
_reflns_threshold_expression 'I > 2\s(I)'
_cod_data_source_file d3sc04622b2.cif
_cod_data_source_block s24uh10
_cod_depositor_comments 'Adding full bibliography for 1572104--1572108.cif.'
_cod_original_sg_symbol_H-M 'P 21/c'
_cod_database_code 1572107
_shelx_shelxl_version_number 2019/3
_shelx_space_group_comment
;
The symmetry employed for this shelxl refinement is uniquely defined
by the following loop, which should always be used as a source of
symmetry information in preference to the above space-group names.
They are only intended as comments.
;
_shelx_estimated_absorpt_t_min 0.352
_shelx_estimated_absorpt_t_max 0.834
_oxdiff_exptl_absorpt_empirical_full_min 0.755
_oxdiff_exptl_absorpt_empirical_full_max 1.419
_oxdiff_exptl_absorpt_empirical_details
;
Empirical correction (ABSPACK) includes:
- Absorption correction using spherical harmonics
- Frame scaling
;

loop_
_space_group_symop_operation_xyz
'x, y, z'
'-x, y+1/2, -z+1/2'
'-x, -y, -z'
'x, -y-1/2, z-1/2'

loop_
_atom_site_label
_atom_site_type_symbol
_atom_site_fract_x
_atom_site_fract_y
_atom_site_fract_z
_atom_site_U_iso_or_equiv
_atom_site_adp_type
_atom_site_occupancy
_atom_site_site_symmetry_order
_atom_site_calc_flag
_atom_site_refinement_flags_posn
_atom_site_refinement_flags_adp
_atom_site_refinement_flags_occupancy
_atom_site_disorder_assembly
_atom_site_disorder_group
Rh1 Rh 0.30997(2) 0.29873(2) 0.74350(2) 0.01703(6) Uani 1 1 d . . . . .
Rh2 Rh 0.56409(2) 0.36519(2) 0.59138(2) 0.01647(6) Uani 1 1 d . . . . .
O1 O -0.1207(2) 0.52956(10) 0.60179(14) 0.0393(5) Uani 1 1 d . . . . .
O2 O 0.3333(3) 0.04259(11) 0.53253(18) 0.0577(7) Uani 1 1 d . . . . .
C1 C 0.6375(2) 0.36347(11) 0.70932(13) 0.0195(5) Uani 1 1 d . . . . .
H1 H 0.726855 0.376466 0.733597 0.023 Uiso 1 1 calc R U . . .
C2 C 0.5231(2) 0.39866(11) 0.69625(13) 0.0185(5) Uani 1 1 d . . . . .
C3 C 0.5246(3) 0.45874(11) 0.72028(14) 0.0213(5) Uani 1 1 d . . . . .
C4 C 0.6243(3) 0.49526(12) 0.70910(16) 0.0261(6) Uani 1 1 d . . . . .
H4 H 0.689711 0.482173 0.683832 0.031 Uiso 1 1 calc R U . . .
C5 C 0.6289(3) 0.55092(12) 0.73467(17) 0.0322(6) Uani 1 1 d . . . . .
H5 H 0.697505 0.575480 0.726647 0.039 Uiso 1 1 calc R U . . .
C6 C 0.5349(3) 0.57065(12) 0.77150(17) 0.0356(7) Uani 1 1 d . . . . .
H6 H 0.537637 0.608748 0.788389 0.043 Uiso 1 1 calc R U . . .
C7 C 0.4366(3) 0.53433(13) 0.78352(17) 0.0343(7) Uani 1 1 d . . . . .
H7 H 0.372410 0.547504 0.809569 0.041 Uiso 1 1 calc R U . . .
C8 C 0.4303(3) 0.47875(12) 0.75807(15) 0.0272(6) Uani 1 1 d . . . . .
H8 H 0.361612 0.454387 0.766430 0.033 Uiso 1 1 calc R U . . .
C9 C 0.4120(2) 0.36101(10) 0.67160(13) 0.0172(5) Uani 1 1 d . . . . .
C10 C 0.2691(2) 0.35877(11) 0.64949(14) 0.0186(5) Uani 1 1 d . . . . .
C11 C 0.1732(2) 0.40552(11) 0.63851(14) 0.0198(5) Uani 1 1 d . . . . .
C12 C 0.2036(3) 0.46020(12) 0.61926(15) 0.0235(5) Uani 1 1 d . . . . .
H12 H 0.291119 0.468717 0.614371 0.028 Uiso 1 1 calc R U . . .
C13 C 0.1081(3) 0.50311(12) 0.60687(16) 0.0270(6) Uani 1 1 d . . . . .
H13 H 0.131430 0.540393 0.594628 0.032 Uiso 1 1 calc R U . . .
C14 C -0.0204(3) 0.49086(12) 0.61258(16) 0.0278(6) Uani 1 1 d . . . . .
C15 C -0.0926(3) 0.58526(14) 0.5794(2) 0.0480(9) Uani 1 1 d . . . . .
H15A H -0.063577 0.583186 0.532787 0.072 Uiso 1 1 calc R U . . .
H15B H -0.022974 0.602213 0.615654 0.072 Uiso 1 1 calc R U . . .
H15C H -0.171958 0.608719 0.574244 0.072 Uiso 1 1 calc R U . . .
C16 C -0.0530(3) 0.43612(12) 0.63086(16) 0.0274(6) Uani 1 1 d . . . . .
H16 H -0.141094 0.427262 0.634211 0.033 Uiso 1 1 calc R U . . .
C17 C 0.0430(3) 0.39462(11) 0.64414(15) 0.0238(5) Uani 1 1 d . . . . .
H17 H 0.019743 0.357616 0.657484 0.029 Uiso 1 1 calc R U . . .
C18 C 0.2382(2) 0.30218(11) 0.62506(13) 0.0183(5) Uani 1 1 d . . . . .
H18 H 0.149160 0.289329 0.600198 0.022 Uiso 1 1 calc R U . . .
C19 C 0.3522(2) 0.26688(11) 0.63801(13) 0.0170(5) Uani 1 1 d . . . . .
C20 C 0.3523(2) 0.20748(10) 0.61297(13) 0.0181(5) Uani 1 1 d . . . . .
C21 C 0.2417(3) 0.17297(11) 0.61341(15) 0.0228(5) Uani 1 1 d . . . . .
H21 H 0.170600 0.187437 0.633275 0.027 Uiso 1 1 calc R U . . .
C22 C 0.2341(3) 0.11840(12) 0.58557(17) 0.0293(6) Uani 1 1 d . . . . .
H22 H 0.158120 0.095874 0.585711 0.035 Uiso 1 1 calc R U . . .
C23 C 0.3387(3) 0.09690(12) 0.55744(17) 0.0303(6) Uani 1 1 d . . . . .
C24 C 0.2638(10) 0.0012(3) 0.5565(6) 0.064(2) Uani 0.5 1 d . . P A 1
H24A H 0.170631 0.005709 0.535018 0.095 Uiso 0.5 1 calc R U P A 1
H24B H 0.275236 0.003386 0.609313 0.095 Uiso 0.5 1 calc R U P A 1
H24C H 0.294791 -0.035794 0.542635 0.095 Uiso 0.5 1 calc R U P A 1
C24A C 0.4277(8) 0.0147(3) 0.5117(6) 0.062(3) Uani 0.5 1 d . . P A 2
H24D H 0.400015 -0.024652 0.500799 0.093 Uiso 0.5 1 calc R U P A 2
H24E H 0.505694 0.015138 0.550347 0.093 Uiso 0.5 1 calc R U P A 2
H24F H 0.448724 0.032560 0.468209 0.093 Uiso 0.5 1 calc R U P A 2
C25 C 0.4480(3) 0.13037(12) 0.55527(16) 0.0276(6) Uani 1 1 d . . . . .
H25 H 0.518741 0.115846 0.535115 0.033 Uiso 1 1 calc R U . . .
C26 C 0.4534(3) 0.18520(11) 0.58273(14) 0.0216(5) Uani 1 1 d . . . . .
H26 H 0.528274 0.208028 0.580755 0.026 Uiso 1 1 calc R U . . .
C27 C 0.4631(2) 0.30430(10) 0.66499(13) 0.0171(5) Uani 1 1 d . . . . .
C28 C 0.6054(2) 0.30664(10) 0.68651(13) 0.0168(5) Uani 1 1 d . . . . .
C29 C 0.7026(2) 0.25998(11) 0.69905(13) 0.0181(5) Uani 1 1 d . . . . .
C30 C 0.6739(3) 0.20713(11) 0.72503(15) 0.0228(5) Uani 1 1 d . . . . .
H30 H 0.587612 0.199324 0.732684 0.027 Uiso 1 1 calc R U . . .
C31 C 0.7711(3) 0.16535(12) 0.73999(17) 0.0299(6) Uani 1 1 d . . . . .
H31 H 0.750520 0.129392 0.757910 0.036 Uiso 1 1 calc R U . . .
C32 C 0.8968(3) 0.17603(13) 0.72886(18) 0.0327(6) Uani 1 1 d . . . . .
H32 H 0.962385 0.147405 0.738624 0.039 Uiso 1 1 calc R U . . .
C33 C 0.9269(3) 0.22882(13) 0.70334(16) 0.0289(6) Uani 1 1 d . . . . .
H33 H 1.013517 0.236547 0.696103 0.035 Uiso 1 1 calc R U . . .
C34 C 0.8307(3) 0.27011(12) 0.68848(15) 0.0233(5) Uani 1 1 d . . . . .
H34 H 0.851965 0.306037 0.670757 0.028 Uiso 1 1 calc R U . . .
C35 C 0.3946(3) 0.24838(12) 0.83433(14) 0.0258(6) Uani 1 1 d . . . . .
H35 H 0.476877 0.225801 0.836104 0.031 Uiso 1 1 calc R U . . .
C36 C 0.3763(3) 0.29058(13) 0.89358(15) 0.0283(6) Uani 1 1 d . . . . .
H36 H 0.456060 0.301237 0.929849 0.034 Uiso 1 1 calc R U . . .
C37 C 0.3063(3) 0.33804(13) 0.84537(15) 0.0285(6) Uani 1 1 d . . . . .
H37 H 0.324903 0.379300 0.854969 0.034 Uiso 1 1 calc R U . . .
C38 C 0.1803(3) 0.31682(13) 0.81602(15) 0.0286(6) Uani 1 1 d . . . . .
H38 H 0.101162 0.341690 0.802880 0.034 Uiso 1 1 calc R U . . .
C39 C 0.2701(3) 0.22729(12) 0.80477(15) 0.0266(6) Uani 1 1 d . . . . .
H39 H 0.255217 0.188255 0.783866 0.032 Uiso 1 1 calc R U . . .
C40 C 0.1746(3) 0.25651(14) 0.84686(16) 0.0302(6) Uani 1 1 d . . . . .
H40 H 0.085924 0.238960 0.843976 0.036 Uiso 1 1 calc R U . . .
C41 C 0.2608(3) 0.26342(14) 0.92256(15) 0.0317(6) Uani 1 1 d . . . . .
H41A H 0.284190 0.226681 0.947240 0.038 Uiso 1 1 calc R U . . .
H41B H 0.221694 0.289306 0.954193 0.038 Uiso 1 1 calc R U . . .
C42 C 0.4829(3) 0.41567(12) 0.49937(15) 0.0274(6) Uani 1 1 d . . . . .
H42 H 0.403034 0.439920 0.497098 0.033 Uiso 1 1 calc R U . . .
C43 C 0.6104(3) 0.43433(12) 0.52888(16) 0.0324(7) Uani 1 1 d . . . . .
H43 H 0.629562 0.473321 0.549239 0.039 Uiso 1 1 calc R U . . .
C44 C 0.7025(3) 0.40270(17) 0.48821(17) 0.0404(8) Uani 1 1 d . . . . .
H44 H 0.793080 0.418432 0.491340 0.048 Uiso 1 1 calc R U . . .
C45 C 0.6905(3) 0.34290(15) 0.51968(16) 0.0330(7) Uani 1 1 d . . . . .
H45 H 0.766827 0.316537 0.533193 0.040 Uiso 1 1 calc R U . . .
C46 C 0.5637(3) 0.32434(12) 0.49024(15) 0.0278(6) Uani 1 1 d . . . . .
H46 H 0.540670 0.283374 0.481319 0.033 Uiso 1 1 calc R U . . .
C47 C 0.4986(3) 0.37244(12) 0.44090(15) 0.0275(6) Uani 1 1 d . . . . .
H47 H 0.418338 0.362690 0.404439 0.033 Uiso 1 1 calc R U . . .
C48 C 0.6169(3) 0.39670(16) 0.41219(16) 0.0384(7) Uani 1 1 d . . . . .
H48A H 0.597646 0.433593 0.387163 0.046 Uiso 1 1 calc R U . . .
H48B H 0.653655 0.369631 0.381000 0.046 Uiso 1 1 calc R U . . .
O3 O 0.7030(4) 0.1474(2) 0.46700(19) 0.0936(14) Uani 1 1 d . . . . .
C51 C 0.7192(5) 0.1552(3) 0.3956(3) 0.0796(17) Uani 1 1 d . . . . .
H51A H 0.634987 0.166387 0.364490 0.095 Uiso 1 1 calc R U . . .
H51B H 0.750506 0.119724 0.376186 0.095 Uiso 1 1 calc R U . . .
C52 C 0.8178(8) 0.2009(4) 0.3978(4) 0.127(3) Uani 1 1 d . . . . .
H52A H 0.875999 0.193006 0.362858 0.153 Uiso 1 1 calc R U . . .
H52B H 0.773959 0.237902 0.385514 0.153 Uiso 1 1 calc R U . . .
C53 C 0.8933(5) 0.2019(3) 0.4714(4) 0.0916(19) Uani 1 1 d . . . . .
H53A H 0.909740 0.241346 0.488812 0.110 Uiso 1 1 calc R U . . .
H53B H 0.978487 0.182155 0.474221 0.110 Uiso 1 1 calc R U . . .
C54 C 0.8083(6) 0.1713(3) 0.5140(3) 0.0789(15) Uani 1 1 d . . . . .
H54A H 0.859429 0.141195 0.543480 0.095 Uiso 1 1 calc R U . . .
H54B H 0.775756 0.198122 0.547215 0.095 Uiso 1 1 calc R U . . .
O4 O -0.0243(8) 0.0510(3) 0.6398(5) 0.075(2) Uani 0.529(9) 1 d . . P B 1
C55 C -0.0022(14) 0.0192(5) 0.7017(5) 0.077(3) Uani 0.529(9) 1 d . . P B 1
H55A H -0.075419 0.023930 0.728174 0.093 Uiso 0.529(9) 1 calc R U P B 1
H55B H 0.080255 0.031379 0.733634 0.093 Uiso 0.529(9) 1 calc R U P B 1
C56 C 0.008(2) -0.0410(7) 0.6803(9) 0.102(8) Uani 0.529(9) 1 d . . P B 1
H56A H -0.033225 -0.066474 0.711477 0.122 Uiso 0.529(9) 1 calc R U P B 1
H56B H 0.100898 -0.052268 0.683425 0.122 Uiso 0.529(9) 1 calc R U P B 1
C57 C -0.0673(13) -0.0427(5) 0.6012(5) 0.082(4) Uani 0.529(9) 1 d . . P B 1
H57A H -0.138628 -0.071271 0.594195 0.098 Uiso 0.529(9) 1 calc R U P B 1
H57B H -0.008046 -0.049860 0.566603 0.098 Uiso 0.529(9) 1 calc R U P B 1
C58 C -0.1220(12) 0.0193(7) 0.5952(9) 0.095(5) Uani 0.529(9) 1 d . . P B 1
H58A H -0.135523 0.032946 0.544553 0.114 Uiso 0.529(9) 1 calc R U P B 1
H58B H -0.206385 0.021513 0.612453 0.114 Uiso 0.529(9) 1 calc R U P B 1
O4A O -0.0317(11) 0.0291(4) 0.5884(6) 0.089(3) Uani 0.471(9) 1 d . . P B 2
C55A C -0.116(3) 0.0305(9) 0.6490(18) 0.169(14) Uani 0.471(9) 1 d . . P B 2
H55C H -0.077878 0.057079 0.688200 0.202 Uiso 0.471(9) 1 calc R U P B 2
H55D H -0.207443 0.042084 0.629212 0.202 Uiso 0.471(9) 1 calc R U P B 2
C56A C -0.1115(17) -0.0213(9) 0.6725(12) 0.149(11) Uani 0.471(9) 1 d . . P B 2
H56C H -0.182187 -0.044413 0.643533 0.178 Uiso 0.471(9) 1 calc R U P B 2
H56D H -0.120901 -0.022439 0.723882 0.178 Uiso 0.471(9) 1 calc R U P B 2
C57A C 0.022(2) -0.0427(14) 0.6640(14) 0.144(14) Uani 0.471(9) 1 d . . P B 2
H57C H 0.087054 -0.035202 0.708668 0.173 Uiso 0.471(9) 1 calc R U P B 2
H57D H 0.018376 -0.084233 0.655294 0.173 Uiso 0.471(9) 1 calc R U P B 2
C58A C 0.0553(15) -0.0173(6) 0.6108(9) 0.103(6) Uani 0.471(9) 1 d . . P B 2
H58C H 0.052483 -0.044247 0.570103 0.123 Uiso 0.471(9) 1 calc R U P B 2
H58D H 0.146368 -0.003081 0.624918 0.123 Uiso 0.471(9) 1 calc R U P B 2

loop_
_atom_site_aniso_label
_atom_site_aniso_U_11
_atom_site_aniso_U_22
_atom_site_aniso_U_33
_atom_site_aniso_U_23
_atom_site_aniso_U_13
_atom_site_aniso_U_12
Rh1 0.01815(9) 0.01691(9) 0.01620(9) 0.00050(6) 0.00371(7) 0.00094(6)
Rh2 0.01857(9) 0.01286(9) 0.01791(9) 0.00092(6) 0.00323(7) -0.00114(6)
O1 0.0269(10) 0.0298(11) 0.0618(15) 0.0075(11) 0.0098(10) 0.0096(9)
O2 0.0710(18) 0.0254(12) 0.075(2) -0.0217(13) 0.0100(15) -0.0009(12)
C1 0.0212(12) 0.0205(12) 0.0162(11) 0.0002(9) 0.0020(9) -0.0015(10)
C2 0.0205(12) 0.0169(12) 0.0183(12) -0.0008(9) 0.0041(9) -0.0010(9)
C3 0.0247(12) 0.0153(12) 0.0222(12) -0.0039(10) -0.0001(10) 0.0002(10)
C4 0.0256(13) 0.0208(13) 0.0301(14) -0.0039(11) 0.0006(11) -0.0012(10)
C5 0.0351(15) 0.0187(13) 0.0387(17) -0.0037(12) -0.0034(13) -0.0064(11)
C6 0.0472(18) 0.0177(13) 0.0357(16) -0.0102(12) -0.0082(13) 0.0062(12)
C7 0.0415(16) 0.0287(15) 0.0311(15) -0.0073(12) 0.0027(13) 0.0093(13)
C8 0.0318(14) 0.0233(13) 0.0264(14) -0.0022(11) 0.0054(11) 0.0039(11)
C9 0.0200(12) 0.0168(11) 0.0157(11) 0.0009(9) 0.0056(9) 0.0020(9)
C10 0.0196(12) 0.0172(11) 0.0194(12) 0.0034(9) 0.0049(9) 0.0010(9)
C11 0.0202(12) 0.0206(12) 0.0188(12) 0.0009(9) 0.0041(9) 0.0009(10)
C12 0.0191(12) 0.0227(13) 0.0288(14) 0.0031(11) 0.0050(10) 0.0012(10)
C13 0.0245(13) 0.0207(13) 0.0364(16) 0.0063(11) 0.0072(11) 0.0028(11)
C14 0.0221(13) 0.0266(14) 0.0346(15) 0.0024(12) 0.0052(11) 0.0074(11)
C15 0.0358(17) 0.0274(16) 0.077(3) 0.0063(17) 0.0014(17) 0.0108(14)
C16 0.0179(12) 0.0293(14) 0.0356(15) 0.0019(12) 0.0065(11) 0.0003(11)
C17 0.0200(12) 0.0207(12) 0.0310(14) 0.0044(11) 0.0053(10) -0.0011(10)
C18 0.0189(11) 0.0200(12) 0.0164(11) 0.0021(9) 0.0039(9) -0.0010(9)
C19 0.0191(11) 0.0179(12) 0.0150(11) 0.0018(9) 0.0055(9) -0.0011(9)
C20 0.0223(12) 0.0166(12) 0.0147(11) 0.0008(9) 0.0016(9) -0.0004(9)
C21 0.0225(12) 0.0196(12) 0.0258(13) -0.0006(10) 0.0036(10) -0.0017(10)
C22 0.0270(13) 0.0214(13) 0.0379(16) -0.0026(12) 0.0021(12) -0.0064(11)
C23 0.0364(15) 0.0200(13) 0.0333(15) -0.0070(11) 0.0033(12) 0.0002(11)
C24 0.081(6) 0.026(4) 0.091(7) -0.020(4) 0.035(5) -0.020(4)
C24A 0.053(5) 0.040(4) 0.090(7) -0.038(4) 0.006(4) 0.011(4)
C25 0.0323(14) 0.0245(14) 0.0263(14) -0.0033(11) 0.0063(11) 0.0058(11)
C26 0.0252(13) 0.0188(12) 0.0206(12) 0.0021(10) 0.0041(10) -0.0011(10)
C27 0.0211(12) 0.0152(11) 0.0160(11) 0.0006(9) 0.0061(9) 0.0001(9)
C28 0.0189(11) 0.0152(11) 0.0164(11) 0.0022(9) 0.0036(9) -0.0001(9)
C29 0.0196(11) 0.0174(12) 0.0170(11) -0.0007(9) 0.0030(9) 0.0023(9)
C30 0.0211(12) 0.0202(12) 0.0266(13) 0.0014(10) 0.0033(10) -0.0011(10)
C31 0.0321(14) 0.0180(13) 0.0385(16) 0.0036(11) 0.0039(12) 0.0021(11)
C32 0.0280(14) 0.0283(15) 0.0399(17) 0.0001(13) 0.0020(12) 0.0108(12)
C33 0.0202(12) 0.0337(15) 0.0328(15) -0.0007(12) 0.0048(11) 0.0036(11)
C34 0.0211(12) 0.0235(13) 0.0255(13) 0.0032(10) 0.0050(10) -0.0021(10)
C35 0.0313(14) 0.0285(14) 0.0178(12) 0.0087(11) 0.0052(10) 0.0089(11)
C36 0.0287(14) 0.0371(16) 0.0186(13) -0.0002(11) 0.0030(11) -0.0011(12)
C37 0.0384(15) 0.0284(14) 0.0206(13) -0.0045(11) 0.0103(11) 0.0020(12)
C38 0.0274(14) 0.0396(16) 0.0219(13) -0.0004(12) 0.0123(11) 0.0110(12)
C39 0.0376(15) 0.0210(13) 0.0222(13) 0.0043(10) 0.0083(11) -0.0025(11)
C40 0.0256(13) 0.0420(17) 0.0241(14) 0.0026(12) 0.0077(11) -0.0047(12)
C41 0.0333(15) 0.0436(17) 0.0192(13) 0.0022(12) 0.0074(11) 0.0016(13)
C42 0.0373(15) 0.0191(13) 0.0234(13) 0.0079(10) -0.0005(11) 0.0022(11)
C43 0.0492(18) 0.0194(13) 0.0253(14) 0.0073(11) -0.0011(12) -0.0131(12)
C44 0.0326(16) 0.062(2) 0.0256(15) 0.0118(15) 0.0031(12) -0.0174(15)
C45 0.0309(15) 0.0488(19) 0.0224(14) 0.0050(13) 0.0125(11) 0.0100(13)
C46 0.0439(16) 0.0218(13) 0.0191(13) -0.0015(10) 0.0094(11) 0.0021(12)
C47 0.0315(14) 0.0287(14) 0.0206(13) 0.0022(11) 0.0003(11) -0.0067(12)
C48 0.0404(17) 0.054(2) 0.0210(14) 0.0095(13) 0.0050(12) -0.0108(15)
O3 0.077(2) 0.159(4) 0.0477(19) -0.013(2) 0.0189(17) -0.034(3)
C51 0.060(3) 0.137(5) 0.045(2) -0.003(3) 0.016(2) 0.012(3)
C52 0.123(6) 0.188(9) 0.066(4) 0.038(5) 0.006(4) -0.042(6)
C53 0.059(3) 0.124(6) 0.092(4) -0.007(4) 0.016(3) -0.007(3)
C54 0.088(4) 0.095(4) 0.051(3) 0.000(3) 0.005(3) -0.014(3)
O4 0.093(5) 0.062(4) 0.073(5) -0.004(4) 0.024(4) -0.017(4)
C55 0.103(8) 0.064(6) 0.053(5) -0.004(4) -0.014(5) 0.010(6)
C56 0.18(2) 0.069(8) 0.043(6) 0.014(5) -0.004(9) -0.029(11)
C57 0.110(9) 0.075(7) 0.056(6) 0.002(5) 0.005(6) -0.046(6)
C58 0.046(6) 0.120(12) 0.111(11) 0.030(9) -0.008(6) 0.000(7)
O4A 0.103(8) 0.077(6) 0.095(8) 0.033(6) 0.041(6) 0.012(5)
C55A 0.19(2) 0.088(12) 0.28(4) -0.009(18) 0.19(3) 0.029(14)
C56A 0.103(12) 0.161(18) 0.21(2) 0.128(18) 0.109(14) 0.062(13)
C57A 0.086(12) 0.22(3) 0.15(2) 0.115(19) 0.073(15) 0.072(14)
C58A 0.118(12) 0.071(8) 0.141(14) 0.030(8) 0.079(11) 0.021(8)

loop_
_atom_type_symbol
_atom_type_description
_atom_type_scat_dispersion_real
_atom_type_scat_dispersion_imag
_atom_type_scat_source
C C 0.0181 0.0091 'International Tables Vol C Tables 4.2.6.8 and 6.1.1.4'
H H 0.0000 0.0000 'International Tables Vol C Tables 4.2.6.8 and 6.1.1.4'
O O 0.0492 0.0322 'International Tables Vol C Tables 4.2.6.8 and 6.1.1.4'
Rh Rh 0.0927 3.6045 'International Tables Vol C Tables 4.2.6.8 and 6.1.1.4'

loop_
_geom_angle_atom_site_label_1
_geom_angle_atom_site_label_2
_geom_angle_atom_site_label_3
_geom_angle
_geom_angle_site_symmetry_1
_geom_angle_site_symmetry_3
_geom_angle_publ_flag
C39 Rh1 C35 38.35(11) . . ?
C39 Rh1 C38 66.42(11) . . ?
C35 Rh1 C38 79.12(11) . . ?
C39 Rh1 C37 79.49(11) . . ?
C35 Rh1 C37 66.10(11) . . ?
C38 Rh1 C37 38.60(12) . . ?
C39 Rh1 C18 120.86(10) . . ?
C35 Rh1 C18 146.95(10) . . ?
C38 Rh1 C18 120.30(10) . . ?
C37 Rh1 C18 145.92(10) . . ?
C39 Rh1 C19 107.84(10) . . ?
C35 Rh1 C19 113.92(10) . . ?
C38 Rh1 C19 152.39(10) . . ?
C37 Rh1 C19 168.44(10) . . ?
C18 Rh1 C19 37.36(9) . . ?
C39 Rh1 C10 154.28(10) . . ?
C35 Rh1 C10 166.62(10) . . ?
C38 Rh1 C10 109.34(10) . . ?
C37 Rh1 C10 113.73(10) . . ?
C18 Rh1 C10 37.32(9) . . ?
C19 Rh1 C10 63.34(9) . . ?
C39 Rh1 C27 127.22(10) . . ?
C35 Rh1 C27 107.99(10) . . ?
C38 Rh1 C27 165.14(11) . . ?
C37 Rh1 C27 131.58(10) . . ?
C18 Rh1 C27 60.47(9) . . ?
C19 Rh1 C27 36.86(8) . . ?
C10 Rh1 C27 61.42(9) . . ?
C39 Rh1 C9 162.11(10) . . ?
C35 Rh1 C9 129.86(10) . . ?
C38 Rh1 C9 130.07(10) . . ?
C37 Rh1 C9 109.21(10) . . ?
C18 Rh1 C9 60.32(9) . . ?
C19 Rh1 C9 61.29(9) . . ?
C10 Rh1 C9 36.78(8) . . ?
C27 Rh1 C9 35.61(8) . . ?
C43 Rh2 C45 66.65(13) . . ?
C43 Rh2 C46 79.24(12) . . ?
C45 Rh2 C46 38.39(12) . . ?
C43 Rh2 C42 38.55(11) . . ?
C45 Rh2 C42 79.51(12) . . ?
C46 Rh2 C42 66.01(11) . . ?
C43 Rh2 C1 120.12(10) . . ?
C45 Rh2 C1 119.94(11) . . ?
C46 Rh2 C1 146.30(10) . . ?
C42 Rh2 C1 146.44(10) . . ?
C43 Rh2 C28 152.88(10) . . ?
C45 Rh2 C28 108.01(11) . . ?
C46 Rh2 C28 113.86(10) . . ?
C42 Rh2 C28 167.99(10) . . ?
C1 Rh2 C28 37.42(9) . . ?
C43 Rh2 C2 108.65(11) . . ?
C45 Rh2 C2 153.18(11) . . ?
C46 Rh2 C2 167.70(11) . . ?
C42 Rh2 C2 114.03(10) . . ?
C1 Rh2 C2 37.51(9) . . ?
C28 Rh2 C2 63.32(9) . . ?
C43 Rh2 C27 164.12(11) . . ?
C45 Rh2 C27 128.12(11) . . ?
C46 Rh2 C27 108.79(10) . . ?
C42 Rh2 C27 131.30(10) . . ?
C1 Rh2 C27 60.51(9) . . ?
C28 Rh2 C27 36.71(8) . . ?
C2 Rh2 C27 61.29(9) . . ?
C43 Rh2 C9 129.12(11) . . ?
C45 Rh2 C9 163.18(11) . . ?
C46 Rh2 C9 131.08(10) . . ?
C42 Rh2 C9 109.27(10) . . ?
C1 Rh2 C9 60.38(9) . . ?
C28 Rh2 C9 61.11(9) . . ?
C2 Rh2 C9 36.63(9) . . ?
C27 Rh2 C9 35.54(8) . . ?
C14 O1 C15 117.7(2) . . ?
C24A O2 C23 126.5(5) . . ?
C24 O2 C23 123.9(5) . . ?
C28 C1 C2 110.7(2) . . ?
C28 C1 Rh2 72.40(14) . . ?
C2 C1 Rh2 72.46(14) . . ?
C28 C1 H1 124.6 . . ?
C2 C1 H1 124.6 . . ?
Rh2 C1 H1 124.6 . . ?
C1 C2 C9 106.4(2) . . ?
C1 C2 C3 122.6(2) . . ?
C9 C2 C3 129.7(2) . . ?
C1 C2 Rh2 70.03(14) . . ?
C9 C2 Rh2 77.00(14) . . ?
C3 C2 Rh2 127.68(18) . . ?
C4 C3 C8 118.7(2) . . ?
C4 C3 C2 120.6(2) . . ?
C8 C3 C2 120.6(2) . . ?
C3 C4 C5 120.5(3) . . ?
C3 C4 H4 119.7 . . ?
C5 C4 H4 119.7 . . ?
C6 C5 C4 120.6(3) . . ?
C6 C5 H5 119.7 . . ?
C4 C5 H5 119.7 . . ?
C5 C6 C7 119.1(3) . . ?
C5 C6 H6 120.4 . . ?
C7 C6 H6 120.4 . . ?
C6 C7 C8 121.0(3) . . ?
C6 C7 H7 119.5 . . ?
C8 C7 H7 119.5 . . ?
C7 C8 C3 120.1(3) . . ?
C7 C8 H8 120.0 . . ?
C3 C8 H8 120.0 . . ?
C27 C9 C2 107.9(2) . . ?
C27 C9 C10 108.0(2) . . ?
C2 C9 C10 144.0(2) . . ?
C27 C9 Rh1 71.90(14) . . ?
C2 C9 Rh1 127.16(17) . . ?
C10 C9 Rh1 66.65(13) . . ?
C27 C9 Rh2 71.81(14) . . ?
C2 C9 Rh2 66.37(13) . . ?
C10 C9 Rh2 125.26(17) . . ?
Rh1 C9 Rh2 143.70(11) . . ?
C18 C10 C9 106.2(2) . . ?
C18 C10 C11 123.3(2) . . ?
C9 C10 C11 129.4(2) . . ?
C18 C10 Rh1 70.30(14) . . ?
C9 C10 Rh1 76.56(14) . . ?
C11 C10 Rh1 127.21(18) . . ?
C12 C11 C17 117.4(2) . . ?
C12 C11 C10 123.3(2) . . ?
C17 C11 C10 119.2(2) . . ?
C11 C12 C13 121.5(2) . . ?
C11 C12 H12 119.2 . . ?
C13 C12 H12 119.2 . . ?
C14 C13 C12 119.7(3) . . ?
C14 C13 H13 120.2 . . ?
C12 C13 H13 120.2 . . ?
O1 C14 C13 124.3(3) . . ?
O1 C14 C16 116.1(3) . . ?
C13 C14 C16 119.5(3) . . ?
O1 C15 H15A 109.5 . . ?
O1 C15 H15B 109.5 . . ?
H15A C15 H15B 109.5 . . ?
O1 C15 H15C 109.5 . . ?
H15A C15 H15C 109.5 . . ?
H15B C15 H15C 109.5 . . ?
C17 C16 C14 119.9(2) . . ?
C17 C16 H16 120.0 . . ?
C14 C16 H16 120.0 . . ?
C16 C17 C11 121.9(2) . . ?
C16 C17 H17 119.0 . . ?
C11 C17 H17 119.0 . . ?
C10 C18 C19 111.1(2) . . ?
C10 C18 Rh1 72.38(14) . . ?
C19 C18 Rh1 72.33(14) . . ?
C10 C18 H18 124.4 . . ?
C19 C18 H18 124.4 . . ?
Rh1 C18 H18 124.4 . . ?
C18 C19 C27 106.2(2) . . ?
C18 C19 C20 123.2(2) . . ?
C27 C19 C20 129.3(2) . . ?
C18 C19 Rh1 70.32(14) . . ?
C27 C19 Rh1 76.27(14) . . ?
C20 C19 Rh1 127.74(17) . . ?
C26 C20 C21 117.6(2) . . ?
C26 C20 C19 122.4(2) . . ?
C21 C20 C19 119.7(2) . . ?
C22 C21 C20 121.5(3) . . ?
C22 C21 H21 119.3 . . ?
C20 C21 H21 119.3 . . ?
C21 C22 C23 119.3(3) . . ?
C21 C22 H22 120.3 . . ?
C23 C22 H22 120.3 . . ?
O2 C23 C25 120.3(3) . . ?
O2 C23 C22 119.3(3) . . ?
C25 C23 C22 120.3(3) . . ?
O2 C24 H24A 109.5 . . ?
O2 C24 H24B 109.5 . . ?
H24A C24 H24B 109.5 . . ?
O2 C24 H24C 109.5 . . ?
H24A C24 H24C 109.5 . . ?
H24B C24 H24C 109.5 . . ?
O2 C24A H24D 109.5 . . ?
O2 C24A H24E 109.5 . . ?
H24D C24A H24E 109.5 . . ?
O2 C24A H24F 109.5 . . ?
H24D C24A H24F 109.5 . . ?
H24E C24A H24F 109.5 . . ?
C23 C25 C26 119.6(3) . . ?
C23 C25 H25 120.2 . . ?
C26 C25 H25 120.2 . . ?
C20 C26 C25 121.6(3) . . ?
C20 C26 H26 119.2 . . ?
C25 C26 H26 119.2 . . ?
C9 C27 C28 108.0(2) . . ?
C9 C27 C19 108.0(2) . . ?
C28 C27 C19 144.0(2) . . ?
C9 C27 Rh1 72.49(14) . . ?
C28 C27 Rh1 126.31(17) . . ?
C19 C27 Rh1 66.87(13) . . ?
C9 C27 Rh2 72.65(14) . . ?
C28 C27 Rh2 66.64(13) . . ?
C19 C27 Rh2 124.54(17) . . ?
Rh1 C27 Rh2 145.12(11) . . ?
C1 C28 C27 106.6(2) . . ?
C1 C28 C29 122.4(2) . . ?
C27 C28 C29 129.8(2) . . ?
C1 C28 Rh2 70.18(14) . . ?
C27 C28 Rh2 76.66(14) . . ?
C29 C28 Rh2 127.44(17) . . ?
C30 C29 C34 118.3(2) . . ?
C30 C29 C28 122.5(2) . . ?
C34 C29 C28 119.1(2) . . ?
C29 C30 C31 120.5(2) . . ?
C29 C30 H30 119.8 . . ?
C31 C30 H30 119.8 . . ?
C32 C31 C30 120.4(3) . . ?
C32 C31 H31 119.8 . . ?
C30 C31 H31 119.8 . . ?
C31 C32 C33 119.7(3) . . ?
C31 C32 H32 120.2 . . ?
C33 C32 H32 120.2 . . ?
C34 C33 C32 119.9(3) . . ?
C34 C33 H33 120.1 . . ?
C32 C33 H33 120.1 . . ?
C33 C34 C29 121.3(3) . . ?
C33 C34 H34 119.4 . . ?
C29 C34 H34 119.4 . . ?
C39 C35 C36 106.8(2) . . ?
C39 C35 Rh1 70.61(15) . . ?
C36 C35 Rh1 97.72(17) . . ?
C39 C35 H35 122.9 . . ?
C36 C35 H35 122.9 . . ?
Rh1 C35 H35 122.9 . . ?
C35 C36 C37 98.7(2) . . ?
C35 C36 C41 101.5(2) . . ?
C37 C36 C41 101.5(2) . . ?
C35 C36 H36 117.3 . . ?
C37 C36 H36 117.3 . . ?
C41 C36 H36 117.3 . . ?
C38 C37 C36 105.9(3) . . ?
C38 C37 Rh1 70.53(16) . . ?
C36 C37 Rh1 97.40(18) . . ?
C38 C37 H37 123.2 . . ?
C36 C37 H37 123.2 . . ?
Rh1 C37 H37 123.2 . . ?
C37 C38 C40 106.1(2) . . ?
C37 C38 Rh1 70.87(16) . . ?
C40 C38 Rh1 97.49(18) . . ?
C37 C38 H38 123.1 . . ?
C40 C38 H38 123.1 . . ?
Rh1 C38 H38 123.1 . . ?
C35 C39 C40 105.7(2) . . ?
C35 C39 Rh1 71.04(15) . . ?
C40 C39 Rh1 97.76(18) . . ?
C35 C39 H39 123.1 . . ?
C40 C39 H39 123.1 . . ?
Rh1 C39 H39 123.1 . . ?
C38 C40 C41 101.2(2) . . ?
C38 C40 C39 98.3(2) . . ?
C41 C40 C39 101.9(2) . . ?
C38 C40 H40 117.4 . . ?
C41 C40 H40 117.4 . . ?
C39 C40 H40 117.4 . . ?
C40 C41 C36 94.0(2) . . ?
C40 C41 H41A 112.9 . . ?
C36 C41 H41A 112.9 . . ?
C40 C41 H41B 112.9 . . ?
C36 C41 H41B 112.9 . . ?
H41A C41 H41B 110.3 . . ?
C43 C42 C47 105.9(3) . . ?
C43 C42 Rh2 69.88(16) . . ?
C47 C42 Rh2 97.69(17) . . ?
C43 C42 H42 123.3 . . ?
C47 C42 H42 123.3 . . ?
Rh2 C42 H42 123.3 . . ?
C42 C43 C44 106.3(3) . . ?
C42 C43 Rh2 71.57(16) . . ?
C44 C43 Rh2 97.61(19) . . ?
C42 C43 H43 122.9 . . ?
C44 C43 H43 122.9 . . ?
Rh2 C43 H43 122.9 . . ?
C43 C44 C45 98.6(2) . . ?
C43 C44 C48 101.8(3) . . ?
C45 C44 C48 101.5(3) . . ?
C43 C44 H44 117.3 . . ?
C45 C44 H44 117.3 . . ?
C48 C44 H44 117.3 . . ?
C46 C45 C44 105.8(3) . . ?
C46 C45 Rh2 71.41(16) . . ?
C44 C45 Rh2 97.1(2) . . ?
C46 C45 H45 123.2 . . ?
C44 C45 H45 123.2 . . ?
Rh2 C45 H45 123.2 . . ?
C45 C46 C47 106.4(3) . . ?
C45 C46 Rh2 70.20(17) . . ?
C47 C46 Rh2 97.68(17) . . ?
C45 C46 H46 123.0 . . ?
C47 C46 H46 123.0 . . ?
Rh2 C46 H46 123.0 . . ?
C42 C47 C46 98.6(2) . . ?
C42 C47 C48 101.8(2) . . ?
C46 C47 C48 101.4(2) . . ?
C42 C47 H47 117.3 . . ?
C46 C47 H47 117.3 . . ?
C48 C47 H47 117.3 . . ?
C47 C48 C44 93.8(2) . . ?
C47 C48 H48A 113.0 . . ?
C44 C48 H48A 113.0 . . ?
C47 C48 H48B 113.0 . . ?
C44 C48 H48B 113.0 . . ?
H48A C48 H48B 110.4 . . ?
C54 O3 C51 109.8(4) . . ?
O3 C51 C52 105.9(5) . . ?
O3 C51 H51A 110.5 . . ?
C52 C51 H51A 110.5 . . ?
O3 C51 H51B 110.5 . . ?
C52 C51 H51B 110.5 . . ?
H51A C51 H51B 108.7 . . ?
C53 C52 C51 106.5(5) . . ?
C53 C52 H52A 110.4 . . ?
C51 C52 H52A 110.4 . . ?
C53 C52 H52B 110.4 . . ?
C51 C52 H52B 110.4 . . ?
H52A C52 H52B 108.6 . . ?
C52 C53 C54 103.9(5) . . ?
C52 C53 H53A 111.0 . . ?
C54 C53 H53A 111.0 . . ?
C52 C53 H53B 111.0 . . ?
C54 C53 H53B 111.0 . . ?
H53A C53 H53B 109.0 . . ?
O3 C54 C53 109.0(4) . . ?
O3 C54 H54A 109.9 . . ?
C53 C54 H54A 109.9 . . ?
O3 C54 H54B 109.9 . . ?
C53 C54 H54B 109.9 . . ?
H54A C54 H54B 108.3 . . ?
C55 O4 C58 101.7(9) . . ?
O4 C55 C56 107.6(10) . . ?
O4 C55 H55A 110.2 . . ?
C56 C55 H55A 110.2 . . ?
O4 C55 H55B 110.2 . . ?
C56 C55 H55B 110.2 . . ?
H55A C55 H55B 108.5 . . ?
C55 C56 C57 103.7(13) . . ?
C55 C56 H56A 111.0 . . ?
C57 C56 H56A 111.0 . . ?
C55 C56 H56B 111.0 . . ?
C57 C56 H56B 111.0 . . ?
H56A C56 H56B 109.0 . . ?
C56 C57 C58 99.0(11) . . ?
C56 C57 H57A 112.0 . . ?
C58 C57 H57A 112.0 . . ?
C56 C57 H57B 112.0 . . ?
C58 C57 H57B 112.0 . . ?
H57A C57 H57B 109.7 . . ?
O4 C58 C57 104.1(9) . . ?
O4 C58 H58A 110.9 . . ?
C57 C58 H58A 110.9 . . ?
O4 C58 H58B 110.9 . . ?
C57 C58 H58B 110.9 . . ?
H58A C58 H58B 109.0 . . ?
C58A O4A C55A 102.1(12) . . ?
C56A C55A O4A 103.9(13) . . ?
C56A C55A H55C 111.0 . . ?
O4A C55A H55C 111.0 . . ?
C56A C55A H55D 111.0 . . ?
O4A C55A H55D 111.0 . . ?
H55C C55A H55D 109.0 . . ?
C55A C56A C57A 104.7(17) . . ?
C55A C56A H56C 110.8 . . ?
C57A C56A H56C 110.8 . . ?
C55A C56A H56D 110.8 . . ?
C57A C56A H56D 110.8 . . ?
H56C C56A H56D 108.9 . . ?
C58A C57A C56A 108.5(18) . . ?
C58A C57A H57C 110.0 . . ?
C56A C57A H57C 110.0 . . ?
C58A C57A H57D 110.0 . . ?
C56A C57A H57D 110.0 . . ?
H57C C57A H57D 108.4 . . ?
C57A C58A O4A 110.0(14) . . ?
C57A C58A H58C 109.7 . . ?
O4A C58A H58C 109.7 . . ?
C57A C58A H58D 109.7 . . ?
O4A C58A H58D 109.7 . . ?
H58C C58A H58D 108.2 . . ?

loop_
_geom_bond_atom_site_label_1
_geom_bond_atom_site_label_2
_geom_bond_distance
_geom_bond_site_symmetry_2
_geom_bond_publ_flag
Rh1 C39 2.123(3) . ?
Rh1 C35 2.128(3) . ?
Rh1 C38 2.131(3) . ?
Rh1 C37 2.135(3) . ?
Rh1 C18 2.214(2) . ?
Rh1 C19 2.240(2) . ?
Rh1 C10 2.241(2) . ?
Rh1 C27 2.366(2) . ?
Rh1 C9 2.374(2) . ?
Rh2 C43 2.115(3) . ?
Rh2 C45 2.116(3) . ?
Rh2 C46 2.131(3) . ?
Rh2 C42 2.137(3) . ?
Rh2 C1 2.206(2) . ?
Rh2 C28 2.235(2) . ?
Rh2 C2 2.238(2) . ?
Rh2 C27 2.369(2) . ?
Rh2 C9 2.380(2) . ?
O1 C14 1.368(3) . ?
O1 C15 1.424(4) . ?
O2 C24A 1.298(8) . ?
O2 C24 1.339(8) . ?
O2 C23 1.359(4) . ?
C1 C28 1.425(3) . ?
C1 C2 1.429(4) . ?
C1 H1 1.0000 . ?
C2 C9 1.458(3) . ?
C2 C3 1.484(3) . ?
C3 C4 1.390(4) . ?
C3 C8 1.394(4) . ?
C4 C5 1.393(4) . ?
C4 H4 0.9500 . ?
C5 C6 1.378(5) . ?
C5 H5 0.9500 . ?
C6 C7 1.380(5) . ?
C6 H6 0.9500 . ?
C7 C8 1.390(4) . ?
C7 H7 0.9500 . ?
C8 H8 0.9500 . ?
C9 C27 1.450(3) . ?
C9 C10 1.462(3) . ?
C10 C18 1.426(3) . ?
C10 C11 1.471(3) . ?
C11 C12 1.389(4) . ?
C11 C17 1.397(4) . ?
C12 C13 1.402(4) . ?
C12 H12 0.9500 . ?
C13 C14 1.387(4) . ?
C13 H13 0.9500 . ?
C14 C16 1.391(4) . ?
C15 H15A 0.9800 . ?
C15 H15B 0.9800 . ?
C15 H15C 0.9800 . ?
C16 C17 1.383(4) . ?
C16 H16 0.9500 . ?
C17 H17 0.9500 . ?
C18 C19 1.427(3) . ?
C18 H18 1.0000 . ?
C19 C27 1.461(3) . ?
C19 C20 1.476(3) . ?
C20 C26 1.386(4) . ?
C20 C21 1.406(4) . ?
C21 C22 1.384(4) . ?
C21 H21 0.9500 . ?
C22 C23 1.388(4) . ?
C22 H22 0.9500 . ?
C23 C25 1.386(4) . ?
C24 H24A 0.9800 . ?
C24 H24B 0.9800 . ?
C24 H24C 0.9800 . ?
C24A H24D 0.9800 . ?
C24A H24E 0.9800 . ?
C24A H24F 0.9800 . ?
C25 C26 1.387(4) . ?
C25 H25 0.9500 . ?
C26 H26 0.9500 . ?
C27 C28 1.455(3) . ?
C28 C29 1.479(3) . ?
C29 C30 1.389(4) . ?
C29 C34 1.399(4) . ?
C30 C31 1.398(4) . ?
C30 H30 0.9500 . ?
C31 C32 1.381(4) . ?
C31 H31 0.9500 . ?
C32 C33 1.389(4) . ?
C32 H32 0.9500 . ?
C33 C34 1.383(4) . ?
C33 H33 0.9500 . ?
C34 H34 0.9500 . ?
C35 C39 1.396(4) . ?
C35 C36 1.531(4) . ?
C35 H35 1.0000 . ?
C36 C37 1.532(4) . ?
C36 C41 1.544(4) . ?
C36 H36 1.0000 . ?
C37 C38 1.410(4) . ?
C37 H37 1.0000 . ?
C38 C40 1.539(4) . ?
C38 H38 1.0000 . ?
C39 C40 1.541(4) . ?
C39 H39 1.0000 . ?
C40 C41 1.540(4) . ?
C40 H40 1.0000 . ?
C41 H41A 0.9900 . ?
C41 H41B 0.9900 . ?
C42 C43 1.404(4) . ?
C42 C47 1.529(4) . ?
C42 H42 1.0000 . ?
C43 C44 1.525(5) . ?
C43 H43 1.0000 . ?
C44 C45 1.541(5) . ?
C44 C48 1.541(4) . ?
C44 H44 1.0000 . ?
C45 C46 1.396(4) . ?
C45 H45 1.0000 . ?
C46 C47 1.537(4) . ?
C46 H46 1.0000 . ?
C47 C48 1.539(4) . ?
C47 H47 1.0000 . ?
C48 H48A 0.9900 . ?
C48 H48B 0.9900 . ?
O3 C54 1.388(6) . ?
O3 C51 1.397(6) . ?
C51 C52 1.479(9) . ?
C51 H51A 0.9900 . ?
C51 H51B 0.9900 . ?
C52 C53 1.456(9) . ?
C52 H52A 0.9900 . ?
C52 H52B 0.9900 . ?
C53 C54 1.484(8) . ?
C53 H53A 0.9900 . ?
C53 H53B 0.9900 . ?
C54 H54A 0.9900 . ?
C54 H54B 0.9900 . ?
O4 C55 1.367(13) . ?
O4 C58 1.403(16) . ?
C55 C56 1.48(2) . ?
C55 H55A 0.9900 . ?
C55 H55B 0.9900 . ?
C56 C57 1.546(19) . ?
C56 H56A 0.9900 . ?
C56 H56B 0.9900 . ?
C57 C58 1.560(19) . ?
C57 H57A 0.9900 . ?
C57 H57B 0.9900 . ?
C58 H58A 0.9900 . ?
C58 H58B 0.9900 . ?
O4A C58A 1.429(15) . ?
O4A C55A 1.56(2) . ?
C55A C56A 1.29(2) . ?
C55A H55C 0.9900 . ?
C55A H55D 0.9900 . ?
C56A C57A 1.51(2) . ?
C56A H56C 0.9900 . ?
C56A H56D 0.9900 . ?
C57A C58A 1.27(2) . ?
C57A H57C 0.9900 . ?
C57A H57D 0.9900 . ?
C58A H58C 0.9900 . ?
C58A H58D 0.9900 . ?

loop_
_geom_torsion_atom_site_label_1
_geom_torsion_atom_site_label_2
_geom_torsion_atom_site_label_3
_geom_torsion_atom_site_label_4
_geom_torsion
_geom_torsion_site_symmetry_1
_geom_torsion_site_symmetry_2
_geom_torsion_site_symmetry_3
_geom_torsion_site_symmetry_4
_geom_torsion_publ_flag
C28 C1 C2 C9 6.4(3) . . . . ?
Rh2 C1 C2 C9 69.13(17) . . . . ?
C28 C1 C2 C3 174.6(2) . . . . ?
Rh2 C1 C2 C3 -122.7(2) . . . . ?
C28 C1 C2 Rh2 -62.72(18) . . . . ?
C1 C2 C3 C4 45.8(4) . . . . ?
C9 C2 C3 C4 -149.0(3) . . . . ?
Rh2 C2 C3 C4 -43.2(3) . . . . ?
C1 C2 C3 C8 -130.6(3) . . . . ?
C9 C2 C3 C8 34.6(4) . . . . ?
Rh2 C2 C3 C8 140.4(2) . . . . ?
C8 C3 C4 C5 -0.6(4) . . . . ?
C2 C3 C4 C5 -177.0(3) . . . . ?
C3 C4 C5 C6 0.1(5) . . . . ?
C4 C5 C6 C7 0.7(5) . . . . ?
C5 C6 C7 C8 -1.0(5) . . . . ?
C6 C7 C8 C3 0.5(5) . . . . ?
C4 C3 C8 C7 0.3(4) . . . . ?
C2 C3 C8 C7 176.7(3) . . . . ?
C1 C2 C9 C27 -4.3(3) . . . . ?
C3 C2 C9 C27 -171.4(2) . . . . ?
Rh2 C2 C9 C27 60.01(17) . . . . ?
C1 C2 C9 C10 177.6(3) . . . . ?
C3 C2 C9 C10 10.6(5) . . . . ?
Rh2 C2 C9 C10 -118.0(4) . . . . ?
C1 C2 C9 Rh1 76.2(2) . . . . ?
C3 C2 C9 Rh1 -90.9(3) . . . . ?
Rh2 C2 C9 Rh1 140.55(17) . . . . ?
C1 C2 C9 Rh2 -64.33(16) . . . . ?
C3 C2 C9 Rh2 128.6(3) . . . . ?
C27 C9 C10 C18 -4.2(3) . . . . ?
C2 C9 C10 C18 173.8(3) . . . . ?
Rh1 C9 C10 C18 -64.50(16) . . . . ?
Rh2 C9 C10 C18 75.8(2) . . . . ?
C27 C9 C10 C11 -172.3(2) . . . . ?
C2 C9 C10 C11 5.8(5) . . . . ?
Rh1 C9 C10 C11 127.5(3) . . . . ?
Rh2 C9 C10 C11 -92.2(3) . . . . ?
C27 C9 C10 Rh1 60.26(17) . . . . ?
C2 C9 C10 Rh1 -121.7(4) . . . . ?
Rh2 C9 C10 Rh1 140.34(16) . . . . ?
C18 C10 C11 C12 -139.1(3) . . . . ?
C9 C10 C11 C12 27.1(4) . . . . ?
Rh1 C10 C11 C12 131.3(2) . . . . ?
C18 C10 C11 C17 37.7(4) . . . . ?
C9 C10 C11 C17 -156.0(3) . . . . ?
Rh1 C10 C11 C17 -51.8(3) . . . . ?
C17 C11 C12 C13 0.8(4) . . . . ?
C10 C11 C12 C13 177.8(3) . . . . ?
C11 C12 C13 C14 -1.2(4) . . . . ?
C15 O1 C14 C13 3.6(5) . . . . ?
C15 O1 C14 C16 -176.8(3) . . . . ?
C12 C13 C14 O1 179.8(3) . . . . ?
C12 C13 C14 C16 0.3(5) . . . . ?
O1 C14 C16 C17 -178.7(3) . . . . ?
C13 C14 C16 C17 0.9(5) . . . . ?
C14 C16 C17 C11 -1.2(5) . . . . ?
C12 C11 C17 C16 0.3(4) . . . . ?
C10 C11 C17 C16 -176.7(3) . . . . ?
C9 C10 C18 C19 6.5(3) . . . . ?
C11 C10 C18 C19 175.4(2) . . . . ?
Rh1 C10 C18 C19 -62.33(18) . . . . ?
C9 C10 C18 Rh1 68.82(17) . . . . ?
C11 C10 C18 Rh1 -122.2(2) . . . . ?
C10 C18 C19 C27 -6.1(3) . . . . ?
Rh1 C18 C19 C27 -68.48(16) . . . . ?
C10 C18 C19 C20 -174.8(2) . . . . ?
Rh1 C18 C19 C20 122.9(2) . . . . ?
C10 C18 C19 Rh1 62.36(18) . . . . ?
C18 C19 C20 C26 137.6(3) . . . . ?
C27 C19 C20 C26 -28.2(4) . . . . ?
Rh1 C19 C20 C26 -132.5(2) . . . . ?
C18 C19 C20 C21 -36.6(4) . . . . ?
C27 C19 C20 C21 157.6(2) . . . . ?
Rh1 C19 C20 C21 53.3(3) . . . . ?
C26 C20 C21 C22 0.8(4) . . . . ?
C19 C20 C21 C22 175.3(3) . . . . ?
C20 C21 C22 C23 0.9(4) . . . . ?
C24A O2 C23 C25 7.0(8) . . . . ?
C24 O2 C23 C25 152.5(6) . . . . ?
C24A O2 C23 C22 -172.5(7) . . . . ?
C24 O2 C23 C22 -27.0(8) . . . . ?
C21 C22 C23 O2 177.6(3) . . . . ?
C21 C22 C23 C25 -1.9(5) . . . . ?
O2 C23 C25 C26 -178.3(3) . . . . ?
C22 C23 C25 C26 1.3(4) . . . . ?
C21 C20 C26 C25 -1.5(4) . . . . ?
C19 C20 C26 C25 -175.8(2) . . . . ?
C23 C25 C26 C20 0.5(4) . . . . ?
C2 C9 C27 C28 0.8(3) . . . . ?
C10 C9 C27 C28 179.6(2) . . . . ?
Rh1 C9 C27 C28 -123.40(18) . . . . ?
Rh2 C9 C27 C28 57.44(17) . . . . ?
C2 C9 C27 C19 -178.18(19) . . . . ?
C10 C9 C27 C19 0.6(3) . . . . ?
Rh1 C9 C27 C19 57.62(16) . . . . ?
Rh2 C9 C27 C19 -121.54(18) . . . . ?
C2 C9 C27 Rh1 124.21(18) . . . . ?
C10 C9 C27 Rh1 -57.01(17) . . . . ?
Rh2 C9 C27 Rh1 -179.16(9) . . . . ?
C2 C9 C27 Rh2 -56.64(17) . . . . ?
C10 C9 C27 Rh2 122.15(18) . . . . ?
Rh1 C9 C27 Rh2 179.16(9) . . . . ?
C18 C19 C27 C9 3.2(3) . . . . ?
C20 C19 C27 C9 170.9(2) . . . . ?
Rh1 C19 C27 C9 -61.14(17) . . . . ?
C18 C19 C27 C28 -175.1(3) . . . . ?
C20 C19 C27 C28 -7.4(5) . . . . ?
Rh1 C19 C27 C28 120.5(4) . . . . ?
C18 C19 C27 Rh1 64.39(16) . . . . ?
C20 C19 C27 Rh1 -127.9(3) . . . . ?
C18 C19 C27 Rh2 -77.7(2) . . . . ?
C20 C19 C27 Rh2 90.0(3) . . . . ?
Rh1 C19 C27 Rh2 -142.09(16) . . . . ?
C2 C1 C28 C27 -5.9(3) . . . . ?
Rh2 C1 C28 C27 -68.68(17) . . . . ?
C2 C1 C28 C29 -174.8(2) . . . . ?
Rh2 C1 C28 C29 122.5(2) . . . . ?
C2 C1 C28 Rh2 62.75(18) . . . . ?
C9 C27 C28 C1 3.0(3) . . . . ?
C19 C27 C28 C1 -178.6(3) . . . . ?
Rh1 C27 C28 C1 -78.1(2) . . . . ?
Rh2 C27 C28 C1 64.25(16) . . . . ?
C9 C27 C28 C29 170.8(2) . . . . ?
C19 C27 C28 C29 -10.9(5) . . . . ?
Rh1 C27 C28 C29 89.7(3) . . . . ?
Rh2 C27 C28 C29 -128.0(3) . . . . ?
C9 C27 C28 Rh2 -61.21(17) . . . . ?
C19 C27 C28 Rh2 117.1(4) . . . . ?
Rh1 C27 C28 Rh2 -142.33(17) . . . . ?
C1 C28 C29 C30 134.6(3) . . . . ?
C27 C28 C29 C30 -31.4(4) . . . . ?
Rh2 C28 C29 C30 -136.5(2) . . . . ?
C1 C28 C29 C34 -41.6(4) . . . . ?
C27 C28 C29 C34 152.3(3) . . . . ?
Rh2 C28 C29 C34 47.3(3) . . . . ?
C34 C29 C30 C31 -0.1(4) . . . . ?
C28 C29 C30 C31 -176.3(3) . . . . ?
C29 C30 C31 C32 -0.2(4) . . . . ?
C30 C31 C32 C33 0.6(5) . . . . ?
C31 C32 C33 C34 -0.7(5) . . . . ?
C32 C33 C34 C29 0.4(4) . . . . ?
C30 C29 C34 C33 0.0(4) . . . . ?
C28 C29 C34 C33 176.4(2) . . . . ?
C39 C35 C36 C37 -70.3(3) . . . . ?
Rh1 C35 C36 C37 1.7(2) . . . . ?
C39 C35 C36 C41 33.4(3) . . . . ?
Rh1 C35 C36 C41 105.4(2) . . . . ?
C35 C36 C37 C38 70.1(3) . . . . ?
C41 C36 C37 C38 -33.6(3) . . . . ?
C35 C36 C37 Rh1 -1.7(2) . . . . ?
C41 C36 C37 Rh1 -105.4(2) . . . . ?
C36 C37 C38 C40 0.1(3) . . . . ?
Rh1 C37 C38 C40 92.49(19) . . . . ?
C36 C37 C38 Rh1 -92.38(19) . . . . ?
C36 C35 C39 C40 -0.5(3) . . . . ?
Rh1 C35 C39 C40 -92.96(19) . . . . ?
C36 C35 C39 Rh1 92.44(19) . . . . ?
C37 C38 C40 C41 33.5(3) . . . . ?
Rh1 C38 C40 C41 105.7(2) . . . . ?
C37 C38 C40 C39 -70.5(3) . . . . ?
Rh1 C38 C40 C39 1.7(2) . . . . ?
C35 C39 C40 C38 70.7(3) . . . . ?
Rh1 C39 C40 C38 -1.7(2) . . . . ?
C35 C39 C40 C41 -32.7(3) . . . . ?
Rh1 C39 C40 C41 -105.1(2) . . . . ?
C38 C40 C41 C36 -51.0(3) . . . . ?
C39 C40 C41 C36 50.1(3) . . . . ?
C35 C36 C41 C40 -50.2(3) . . . . ?
C37 C36 C41 C40 51.3(3) . . . . ?
C47 C42 C43 C44 0.2(3) . . . . ?
Rh2 C42 C43 C44 92.8(2) . . . . ?
C47 C42 C43 Rh2 -92.53(19) . . . . ?
C42 C43 C44 C45 -70.7(3) . . . . ?
Rh2 C43 C44 C45 2.3(2) . . . . ?
C42 C43 C44 C48 33.0(3) . . . . ?
Rh2 C43 C44 C48 106.0(2) . . . . ?
C43 C44 C45 C46 70.3(3) . . . . ?
C48 C44 C45 C46 -33.6(3) . . . . ?
C43 C44 C45 Rh2 -2.3(2) . . . . ?
C48 C44 C45 Rh2 -106.3(2) . . . . ?
C44 C45 C46 C47 0.1(3) . . . . ?
Rh2 C45 C46 C47 92.4(2) . . . . ?
C44 C45 C46 Rh2 -92.3(2) . . . . ?
C43 C42 C47 C46 70.2(3) . . . . ?
Rh2 C42 C47 C46 -1.0(2) . . . . ?
C43 C42 C47 C48 -33.4(3) . . . . ?
Rh2 C42 C47 C48 -104.6(2) . . . . ?
C45 C46 C47 C42 -70.5(3) . . . . ?
Rh2 C46 C47 C42 1.0(2) . . . . ?
C45 C46 C47 C48 33.5(3) . . . . ?
Rh2 C46 C47 C48 105.0(2) . . . . ?
C42 C47 C48 C44 50.5(3) . . . . ?
C46 C47 C48 C44 -50.9(3) . . . . ?
C43 C44 C48 C47 -50.3(3) . . . . ?
C45 C44 C48 C47 51.1(3) . . . . ?
C54 O3 C51 C52 -17.7(8) . . . . ?
O3 C51 C52 C53 22.8(8) . . . . ?
C51 C52 C53 C54 -18.7(9) . . . . ?
C51 O3 C54 C53 5.9(8) . . . . ?
C52 C53 C54 O3 8.5(8) . . . . ?
C58 O4 C55 C56 45.6(17) . . . . ?
O4 C55 C56 C57 -23.2(19) . . . . ?
C55 C56 C57 C58 -6.2(17) . . . . ?
C55 O4 C58 C57 -48.9(14) . . . . ?
C56 C57 C58 O4 32.9(16) . . . . ?
C58A O4A C55A C56A -26(3) . . . . ?
O4A C55A C56A C57A 32(3) . . . . ?
C55A C56A C57A C58A -30(4) . . . . ?
C56A C57A C58A O4A 11(3) . . . . ?
C55A O4A C58A C57A 8(3) . . . . ?
